data_9005684
loop_
_publ_author_name
'Guistetto, R.'
'Chiari, G.'

_publ_section_title
;Crystal structure refinement of palygorskite from neutron powder diffraction
 Mexico Note: Occupancies created to match reported formula
;
_journal_name_full 'European Journal of Mineralogy'
_journal_page_first 521
_journal_page_last 532
_journal_paper_doi 10.1127/0935-1221/2004/0016-0521
_journal_volume 16
_journal_year 2004
_chemical_compound_source 'Lorenzo Pech mine, near Ticul, on the way to Chapab, Chiapas, Mexico'
_chemical_formula_sum 'Al0.82 D5.02 Fe0.12 H1.8 K0.02 Mg1.08 O15.5 Si3.96'
_chemical_name_mineral 'Palygorskite (deuterated)'
_space_group_IT_number 53
_symmetry_space_group_name_Hall '-P 2ab 2ab'
_symmetry_space_group_name_H-M 'P b m n'
_cell_angle_alpha 90
_cell_angle_beta 90
_cell_angle_gamma 90
_cell_formula_units_Z 4
_cell_length_a 12.672
_cell_length_b 17.875
_cell_length_c 5.236
_cell_volume 1186.017
_database_code_amcsd 0007075
_exptl_crystal_density_diffrn 2.391
_cod_original_formula_sum 'Mg1.08 Al.82 Fe.12 K.02 Si3.96 O15.5 D5.02 H1.8'
_cod_database_code 9005684

loop_
_space_group_symop_operation_xyz
x,y,z
1/2+x,1/2+y,-z
1/2-x,1/2-y,z
x,-y,z
-x,y,-z
1/2-x,1/2+y,z
1/2+x,1/2-y,-z
-x,-y,-z

loop_
_atom_site_label
_atom_site_fract_x
_atom_site_fract_y
_atom_site_fract_z
_atom_site_occupancy
_atom_site_U_iso_or_equiv
_atom_site_type_symbol
_atom_site_attached_hydrogens
MgM2 0.00000 0.08680 0.50000 0.54000 0.61000 Mg 0
AlM2 0.00000 0.08680 0.50000 0.39000 0.61000 Al 0
FeM2 0.00000 0.08680 0.50000 0.06000 0.61000 Fe 0
KM2 0.00000 0.08680 0.50000 0.01000 0.61000 K 0
MgM3 0.00000 0.17700 0.00000 0.54000 0.61000 Mg 0
AlM3 0.00000 0.17700 0.00000 0.39000 0.61000 Al 0
FeM3 0.00000 0.17700 0.00000 0.06000 0.61000 Fe 0
KM3 0.00000 0.17700 0.00000 0.01000 0.61000 K 0
SiT1 0.23600 0.08610 0.78000 0.99000 0.05700 Si 0
AlT1 0.23600 0.08610 0.78000 0.01000 0.05700 Al 0
SiT2 0.21000 0.16630 0.31200 0.99000 0.05700 Si 0
AlT2 0.21000 0.16630 0.31200 0.01000 0.05700 Al 0
O-H 0.06000 0.00000 0.27700 1.00000 0.04200 O 1
O1 0.10900 0.10400 0.78500 1.00000 0.04200 O 0
O2 0.08200 0.17150 0.34100 1.00000 0.04200 O 0
Wat1 0.07900 0.27200 0.87800 1.00000 0.04200 O 2
O3 0.27500 0.00000 0.82700 1.00000 0.04200 O 0
O4 0.25000 0.25000 0.22900 1.00000 0.04200 O 0
O5 0.28400 0.13720 0.54800 1.00000 0.04200 O 0
O6 0.21400 0.10560 0.07900 1.00000 0.04200 O 0
OZW2 0.06400 0.36500 0.21600 0.50000 0.00800 O 0
DZW2*1 0.08100 0.41100 0.26000 0.33000 0.00800 D 0
DZW2*2 0.91500 0.37800 0.98000 0.33000 0.00800 D 0
DZW2*3 0.14000 0.35200 0.26000 0.17000 0.00800 D 0
DZW2*4 0.95900 0.31900 0.85000 0.17000 0.00800 D 0
OZW3 0.14800 0.50000 0.33300 1.00000 0.00800 O 0
DZW3*1 0.19800 0.46000 0.25800 0.66000 0.00800 D 0
DZW3*2 0.18500 0.50000 0.49200 0.35000 0.00800 D 0
DZW3*3 0.20800 0.50000 0.21000 0.35000 0.00800 D 0
OZW4 0.00000 0.48700 0.00000 0.50000 0.00800 O 0
DZW4*1 0.04300 0.48900 0.12200 0.25000 0.00800 D 0
DZW4*2 0.01300 0.44400 0.07000 0.25000 0.00800 D 0

loop_
_cod_changelog_entry_id
_cod_changelog_entry_author
_cod_changelog_entry_date
_cod_changelog_entry_text
1
;cod-tools version 3.8.0
Id: cif_guess_AMCSD_atom_types 9581 2023-05-17 12:35:41Z saulius
;
2023-05-18T11:39:35+03:00
;Derived atom types and hydrogen counts
from atom names that follow the AMCSD naming convention
(Wat == water, O-H == hydroxyl).
;
2
;cod-tools version 3.10.1
Id: cif_fix_AMCSD_atom_labels 10224 2024-08-07 11:09:31Z saulius
;
2024-08-07T19:39:30+03:00
;Changed the following '_atom_site_label' values:
the first duplicated label 'DZW2*'  converted to 'DZW2*1'
duplicated label 'DZW2*' at index 22 converted to 'DZW2*2'
duplicated label 'DZW2*' at index 23 converted to 'DZW2*3'
duplicated label 'DZW2*' at index 24 converted to 'DZW2*4'
the first duplicated label 'DZW3*'  converted to 'DZW3*1'
duplicated label 'DZW3*' at index 27 converted to 'DZW3*2'
duplicated label 'DZW3*' at index 28 converted to 'DZW3*3'
the first duplicated label 'DZW4*'  converted to 'DZW4*1'
duplicated label 'DZW4*' at index 31 converted to 'DZW4*2'
;

loop_
_cod_related_entry_id
_cod_related_entry_database
_cod_related_entry_code
1 AMCSD 0007075
